data_4060565
_journal_name_full Organometallics
_journal_paper_doi 10.1021/om050169r
_journal_year 2005
_chemical_formula_moiety 'C20 H31 Ir O4 S2 Si '
_chemical_formula_sum 'C20 H31 Ir O4 S2 Si'
_chemical_formula_weight 619.89
_space_group_IT_number 2
_space_group_name_Hall '-P 1'
_space_group_name_H-M_alt 'P -1'
_symmetry_cell_setting triclinic
_symmetry_Int_Tables_number 2
_symmetry_space_group_name_Hall '-P 1'
_symmetry_space_group_name_H-M 'P -1'
_cell_angle_alpha 89.846(5)
_cell_angle_beta 70.899(4)
_cell_angle_gamma 67.032(3)
_cell_formula_units_Z 2
_cell_length_a 10.90150(10)
_cell_length_b 11.1238(2)
_cell_length_c 11.3765(4)
_cell_measurement_temperature 298.1
_cell_volume 1187.83(5)
_exptl_crystal_density_diffrn 1.733
_cod_original_formula_sum 'C20 H31 Ir O4 S2 Si '
_cod_database_code 4060565

loop_
_symmetry_equiv_pos_site_id
_symmetry_equiv_pos_as_xyz
1 +X,+Y,+Z
2 -X,-Y,-Z

loop_
_atom_site_label
_atom_site_type_symbol
_atom_site_fract_x
_atom_site_fract_y
_atom_site_fract_z
_atom_site_U_iso_or_equiv
_atom_site_adp_type
_atom_site_occupancy
_atom_site_symmetry_multiplicity
_atom_site_calc_flag
_atom_site_refinement_flags
_atom_site_disorder_assembly
_atom_site_disorder_group
Ir(1) Ir 0.22129(2) 0.16352(2) 0.359130(10) 0.02962(4) Uani 1.00 1 d . . .
S(1) S 0.18844(11) 0.11997(10) 0.17321(10) 0.0360(3) Uani 1.00 1 d . . .
S(2) S 0.00893(10) 0.33480(10) 0.42065(9) 0.0329(3) Uani 1.00 1 d . . .
Si(1) Si 0.23759(12) 0.42492(12) 0.17610(12) 0.0378(3) Uani 1.00 1 d . . .
O(1) O 0.0381(4) 0.2270(4) -0.0224(3) 0.0646(13) Uani 1.00 1 d . . .
O(2) O -0.1180(3) 0.1545(3) 0.1229(3) 0.0469(10) Uani 1.00 1 d . . .
O(3) O -0.2792(4) 0.4685(4) 0.4441(4) 0.0769(12) Uani 1.00 1 d . . .
O(4) O -0.2439(3) 0.4094(3) 0.2395(3) 0.0592(11) Uani 1.00 1 d . . .
C(1) C 0.0234(4) 0.2246(4) 0.1977(4) 0.0303(11) Uani 1.00 1 d . . .
C(2) C -0.0579(4) 0.3147(4) 0.3036(4) 0.0307(10) Uani 1.00 1 d . . .
C(3) C -0.0180(4) 0.2053(4) 0.0861(4) 0.0383(12) Uani 1.00 1 d . . .
C(4) C -0.1664(5) 0.1355(5) 0.0211(5) 0.065(2) Uani 1.00 1 d . . .
C(5) C -0.2034(4) 0.4042(4) 0.3384(4) 0.0393(12) Uani 1.00 1 d . . .
C(6) C -0.3885(5) 0.4946(6) 0.2681(6) 0.078(2) Uani 1.00 1 d . . .
C(7) C 0.1770(4) 0.3542(4) 0.3324(4) 0.0335(11) Uani 1.00 1 d . . .
C(8) C 0.4216(5) 0.3190(5) 0.0672(5) 0.068(2) Uani 1.00 1 d . . .
C(9) C 0.2505(6) 0.5758(5) 0.2261(5) 0.063(2) Uani 1.00 1 d . . .
C(10) C 0.1234(6) 0.4625(5) 0.0831(5) 0.074(2) Uani 1.00 1 d . . .
C(11) C 0.4028(5) 0.1207(5) 0.4117(5) 0.046(1) Uani 1.00 1 d . . .
C(12) C 0.4214(5) 0.0163(5) 0.3259(5) 0.0473(13) Uani 1.00 1 d . . .
C(13) C 0.3104(5) -0.0322(4) 0.3970(5) 0.053(2) Uani 1.00 1 d . . .
C(14) C 0.2226(5) 0.0440(5) 0.5185(5) 0.052(2) Uani 1.00 1 d . . .
C(15) C 0.2772(5) 0.1414(5) 0.5283(4) 0.0430(13) Uani 1.00 1 d . . .
C(16) C 0.4996(5) 0.1960(6) 0.3871(6) 0.077(2) Uani 1.00 1 d . . .
C(17) C 0.5455(6) -0.0396(6) 0.1918(5) 0.086(2) Uani 1.00 1 d . . .
C(18) C 0.2973(7) -0.1483(5) 0.3457(7) 0.109(3) Uani 1.00 1 d . . .
C(19) C 0.0973(6) 0.0257(6) 0.6256(6) 0.090(2) Uani 1.00 1 d . . .
C(20) C 0.2179(6) 0.2410(6) 0.6466(5) 0.082(2) Uani 1.00 1 d . . .
H(1) H -0.0865 0.0843 -0.0509 0.085 Uiso 1.00 1 c R . .
H(2) H -0.2168 0.2191 0.0008 0.085 Uiso 1.00 1 c R . .
H(3) H -0.2335 0.0859 0.0566 0.085 Uiso 1.00 1 c R . .
H(4) H -0.4017 0.5837 0.2817 0.091 Uiso 1.00 1 c R . .
H(5) H -0.4449 0.4741 0.3418 0.091 Uiso 1.00 1 c R . .
H(6) H -0.4067 0.4782 0.2014 0.091 Uiso 1.00 1 c R . .
H(7) H 0.1985 0.3992 0.4135 0.041 Uiso 1.00 1 c R . .
H(8) H 0.4583 0.3510 -0.0144 0.071 Uiso 1.00 1 c R . .
H(9) H 0.4267 0.2346 0.0444 0.071 Uiso 1.00 1 c R . .
H(10) H 0.4872 0.3096 0.1084 0.071 Uiso 1.00 1 c R . .
H(11) H 0.1575 0.6348 0.2882 0.080 Uiso 1.00 1 c R . .
H(12) H 0.2751 0.6185 0.1553 0.080 Uiso 1.00 1 c R . .
H(13) H 0.3218 0.5528 0.2630 0.080 Uiso 1.00 1 c R . .
H(14) H 0.1393 0.5251 0.0301 0.106 Uiso 1.00 1 c R . .
H(15) H 0.0186 0.5013 0.1602 0.106 Uiso 1.00 1 c R . .
H(16) H 0.1441 0.3840 0.0331 0.106 Uiso 1.00 1 c R . .
H(17) H 0.5346 0.1921 0.4540 0.108 Uiso 1.00 1 c R . .
H(18) H 0.4466 0.2855 0.3819 0.108 Uiso 1.00 1 c R . .
H(19) H 0.5620 0.1380 0.3105 0.108 Uiso 1.00 1 c R . .
H(20) H 0.6353 -0.0709 0.2021 0.086 Uiso 1.00 1 c R . .
H(21) H 0.5376 0.0292 0.1413 0.086 Uiso 1.00 1 c R . .
H(22) H 0.4748 -0.0963 0.2108 0.086 Uiso 1.00 1 c R . .
H(23) H 0.2770 -0.1991 0.4106 0.144 Uiso 1.00 1 c R . .
H(24) H 0.3846 -0.2011 0.2807 0.144 Uiso 1.00 1 c R . .
H(25) H 0.2155 -0.1208 0.3075 0.144 Uiso 1.00 1 c R . .
H(26) H 0.1446 -0.0566 0.6676 0.113 Uiso 1.00 1 c R . .
H(27) H 0.0366 0.0107 0.5893 0.113 Uiso 1.00 1 c R . .
H(28) H 0.0442 0.1032 0.6859 0.113 Uiso 1.00 1 c R . .
H(29) H 0.2637 0.2029 0.7040 0.096 Uiso 1.00 1 c R . .
H(30) H 0.1184 0.2652 0.6849 0.096 Uiso 1.00 1 c R . .
H(31) H 0.2555 0.3102 0.5856 0.096 Uiso 1.00 1 c R . .

loop_
_atom_site_aniso_label
_atom_site_aniso_U_11
_atom_site_aniso_U_22
_atom_site_aniso_U_33
_atom_site_aniso_U_12
_atom_site_aniso_U_13
_atom_site_aniso_U_23
Ir(1) 0.02978(9) 0.02601(8) 0.03114(9) -0.00612(6) -0.01499(7) 0.00619(6)
S(1) 0.0349(5) 0.0311(5) 0.0358(6) -0.0042(4) -0.0165(5) -0.0015(5)
S(2) 0.0310(5) 0.0318(5) 0.0284(5) -0.0044(4) -0.0118(4) 0.0007(4)
Si(1) 0.0395(7) 0.0314(6) 0.0450(7) -0.0139(5) -0.0187(6) 0.0117(6)
O(1) 0.085(3) 0.094(3) 0.041(2) -0.053(2) -0.034(2) 0.026(2)
O(2) 0.050(2) 0.054(2) 0.051(2) -0.026(2) -0.030(2) 0.009(2)
O(3) 0.044(2) 0.085(3) 0.065(3) 0.016(2) -0.025(2) -0.019(2)
O(4) 0.042(2) 0.058(2) 0.062(2) 0.006(2) -0.031(2) 0.001(2)
C(1) 0.033(2) 0.028(2) 0.033(2) -0.011(2) -0.017(2) 0.008(2)
C(2) 0.026(2) 0.029(2) 0.035(2) -0.008(2) -0.012(2) 0.004(2)
C(3) 0.036(2) 0.033(2) 0.045(3) -0.011(2) -0.018(2) 0.004(2)
C(4) 0.063(3) 0.076(4) 0.073(4) -0.027(3) -0.046(3) 0.002(3)
C(5) 0.031(2) 0.037(3) 0.044(3) -0.006(2) -0.016(2) 0.006(2)
C(6) 0.049(3) 0.068(4) 0.109(5) 0.003(3) -0.050(3) 0.009(4)
C(7) 0.033(2) 0.027(2) 0.042(3) -0.010(2) -0.018(2) 0.004(2)
C(8) 0.057(3) 0.057(4) 0.062(4) -0.010(3) -0.003(3) 0.010(3)
C(9) 0.081(4) 0.052(3) 0.068(4) -0.039(3) -0.024(3) 0.015(3)
C(10) 0.098(4) 0.076(4) 0.092(4) -0.052(4) -0.068(4) 0.060(4)
C(11) 0.041(3) 0.043(3) 0.063(3) -0.012(2) -0.036(3) 0.024(2)
C(12) 0.039(2) 0.039(3) 0.051(3) 0.003(2) -0.024(2) 0.009(2)
C(13) 0.063(3) 0.026(2) 0.077(4) -0.006(2) -0.046(3) 0.016(3)
C(14) 0.046(3) 0.052(3) 0.065(3) -0.016(2) -0.033(3) 0.039(3)
C(15) 0.048(3) 0.048(3) 0.033(2) -0.008(2) -0.029(2) 0.012(2)
C(16) 0.071(4) 0.079(4) 0.118(5) -0.038(4) -0.070(4) 0.042(4)
C(17) 0.052(3) 0.084(5) 0.079(4) 0.013(3) -0.020(3) 0.009(4)
C(18) 0.129(6) 0.030(3) 0.200(8) -0.023(4) -0.111(6) 0.021(4)
C(19) 0.074(4) 0.105(5) 0.102(5) -0.041(4) -0.041(4) 0.074(5)
C(20) 0.099(5) 0.084(5) 0.056(4) -0.011(4) -0.051(4) 0.008(3)

loop_
_geom_bond_atom_site_label_1
_geom_bond_atom_site_label_2
_geom_bond_distance
_geom_bond_publ_flag
_geom_bond_site_symmetry_1
_geom_bond_site_symmetry_2
Ir(1) S(1) 2.340(1) ? . .
Ir(1) S(2) 2.2325(8) ? . .
Ir(1) C(7) 2.029(4) ? . .
Ir(1) C(11) 2.130(6) ? . .
Ir(1) C(12) 2.064(4) ? . .
Ir(1) C(13) 2.118(5) ? . .
Ir(1) C(14) 2.246(6) ? . .
Ir(1) C(15) 2.187(5) ? . .
S(1) C(1) 1.646(4) ? . .
S(2) C(2) 1.766(5) ? . .
S(2) C(7) 1.875(4) ? . .
Si(1) C(7) 1.961(4) ? . .
Si(1) C(8) 1.867(4) ? . .
Si(1) C(9) 1.845(6) ? . .
Si(1) C(10) 1.816(7) ? . .
O(1) C(3) 1.256(6) ? . .
O(2) C(3) 1.365(6) ? . .
O(2) C(4) 1.466(8) ? . .
O(3) C(5) 1.238(5) ? . .
O(4) C(5) 1.331(7) ? . .
O(4) C(6) 1.410(5) ? . .
C(1) C(2) 1.363(5) ? . .
C(1) C(3) 1.521(7) ? . .
C(2) C(5) 1.422(5) ? . .
C(11) C(12) 1.427(8) ? . .
C(11) C(15) 1.502(6) ? . .
C(11) C(16) 1.545(9) ? . .
C(12) C(13) 1.509(8) ? . .
C(12) C(17) 1.594(6) ? . .
C(13) C(14) 1.433(7) ? . .
C(13) C(18) 1.49(1) ? . .
C(14) C(15) 1.444(9) ? . .
C(14) C(19) 1.587(8) ? . .
C(15) C(20) 1.529(7) ? . .
C(4) H(1) 0.9500 ? . .
C(4) H(2) 0.9500 ? . .
C(4) H(3) 1.0602 ? . .
C(6) H(4) 0.9500 ? . .
C(6) H(5) 0.9500 ? . .
C(6) H(6) 0.8820 ? . .
C(7) H(7) 1.1801 ? . .
C(8) H(8) 1.0066 ? . .
C(8) H(9) 0.9500 ? . .
C(8) H(10) 0.9500 ? . .
C(9) H(11) 0.9860 ? . .
C(9) H(12) 0.9500 ? . .
C(9) H(13) 0.9500 ? . .
C(10) H(14) 0.9500 ? . .
C(10) H(15) 1.1051 ? . .
C(10) H(16) 0.9500 ? . .
C(16) H(17) 0.9500 ? . .
C(16) H(18) 0.9499 ? . .
C(16) H(19) 0.9548 ? . .
C(17) H(20) 0.9500 ? . .
C(17) H(21) 0.9500 ? . .
C(17) H(22) 1.1435 ? . .
C(18) H(23) 0.9501 ? . .
C(18) H(24) 0.9500 ? . .
C(18) H(25) 1.0579 ? . .
C(19) H(26) 1.0592 ? . .
C(19) H(27) 0.9500 ? . .
C(19) H(28) 0.9500 ? . .
C(20) H(29) 0.9500 ? . .
C(20) H(30) 0.9500 ? . .
C(20) H(31) 1.1410 ? . .
